data_4031802
loop_
_publ_author_name
'Huttner, G.'
'Schelle, S.'

_publ_section_title
;
 Kristall- und Molekuelstruktur von zwei Metallcarbonylderivaten des P H3:
 (C O)3 Cr (P H3)3 und (C O)5 Cr (P H3)
;
_journal_name_full 'Journal of Organometallic Chemistry'
_journal_page_first 383
_journal_page_last 390
_journal_volume 47
_journal_year 1973
_chemical_formula_sum 'C3 H9 Cr O3 P3'
_chemical_name_systematic '(C O)3 Cr (P H3)3'
_space_group_IT_number 11
_symmetry_space_group_name_Hall '-P 2yb'
_symmetry_space_group_name_H-M 'P 1 21/m 1'
_cell_angle_alpha 90
_cell_angle_beta 93.8
_cell_angle_gamma 90
_cell_formula_units_Z 2
_cell_length_a 6.9
_cell_length_b 11.29
_cell_length_c 6.41
_cell_volume 498.248
_citation_journal_id_ASTM JORCAI
_cod_data_source_file Huttner_JORCAI_1973_1115.cif
_cod_data_source_block C3H9Cr1O3P3
_cod_original_cell_volume 498.2476
_cod_original_formula_sum 'C3 H9 Cr1 O3 P3'
_cod_database_code 4031802

loop_
_symmetry_equiv_pos_as_xyz
x,y,z
-x,y+1/2,-z
-x,-y,-z
x,-y-1/2,z

loop_
_atom_site_label
_atom_site_type_symbol
_atom_site_fract_x
_atom_site_fract_y
_atom_site_fract_z
_atom_site_occupancy
_atom_site_U_iso_or_equiv
O1 O-2 -0.1155 0.25 -0.216 1 0.0
P2 P-3 0.1323 0.1017 0.2729 1 0.0
H3 H+1 -0.03 0.04 0.2 1 0.0
H1 H+1 0.7 0.25 0.24 1 0.0
Cr1 Cr 0.2532 0.25 0.061 1 0.0
C2 C+2 0.3538 0.1355 -0.105 1 0.0
P1 P-3 0.5441 0.25 0.2738 1 0.0
H2 H+1 0.61 0.151 0.38 1 0.0
H5 H+1 0.03 0.154 0.45 1 0.0
C1 C+2 0.0273 0.25 -0.1079 1 0.0
H4 H+1 0.25 0.036 0.39 1 0.0
O2 O-2 0.415 0.0679 -0.219 1 0.0
